data_2234871
loop_
_publ_author_name
'Chen, Hu-Kui'

_publ_section_title
;
 2,4-Dimethyl-6-nitroaniline
;
_journal_coeditor_code ZJ2069
_journal_issue 5
_journal_name_full 'Acta Crystallographica Section E'
_journal_page_first o1392
_journal_paper_doi 10.1107/S1600536812014547
_journal_volume 68
_journal_year 2012
_chemical_formula_iupac 'C8 H10 N2 O2'
_chemical_formula_moiety 'C8 H10 N2 O2'
_chemical_formula_sum 'C8 H10 N2 O2'
_chemical_formula_weight 166.18
_chemical_name_systematic
;
2,4-Dimethyl-6-nitroaniline
;
_space_group_IT_number 14
_symmetry_cell_setting monoclinic
_symmetry_space_group_name_Hall '-P 2ybc'
_symmetry_space_group_name_H-M 'P 1 21/c 1'
_atom_sites_solution_hydrogens geom
_atom_sites_solution_primary direct
_atom_sites_solution_secondary difmap
_audit_creation_method SHELXL-97
_cell_angle_alpha 90.00
_cell_angle_beta 101.176(4)
_cell_angle_gamma 90.00
_cell_formula_units_Z 8
_cell_length_a 6.997(2)
_cell_length_b 14.919(4)
_cell_length_c 15.907(5)
_cell_measurement_reflns_used 4298
_cell_measurement_temperature 163(2)
_cell_measurement_theta_max 29.126
_cell_measurement_theta_min 2.610
_cell_volume 1629.0(8)
_computing_cell_refinement 'CrystalClear (Rigaku/MSC, 2008)'
_computing_data_collection 'CrystalClear (Rigaku/MSC, 2008)'
_computing_data_reduction 'CrystalClear (Rigaku/MSC, 2008)'
_computing_molecular_graphics 'SHELXTL (Sheldrick, 2008)'
_computing_publication_material 'SHELXL97 (Sheldrick, 2008)'
_computing_structure_refinement 'SHELXL97 (Sheldrick, 2008)'
_computing_structure_solution 'SHELXS97 (Sheldrick, 2008)'
_diffrn_ambient_temperature 163(2)
_diffrn_detector_area_resol_mean 28.5714
_diffrn_measured_fraction_theta_full 0.987
_diffrn_measured_fraction_theta_max 0.987
_diffrn_measurement_device_type 'Rigaku AFC10/Saturn724+'
_diffrn_measurement_method 'phi and omega scans'
_diffrn_radiation_monochromator graphite
_diffrn_radiation_source 'Rotating Anode'
_diffrn_radiation_type MoK\a
_diffrn_radiation_wavelength 0.71073
_diffrn_reflns_av_R_equivalents 0.0272
_diffrn_reflns_av_sigmaI/netI 0.0402
_diffrn_reflns_limit_h_max 9
_diffrn_reflns_limit_h_min -9
_diffrn_reflns_limit_k_max 13
_diffrn_reflns_limit_k_min -20
_diffrn_reflns_limit_l_max 21
_diffrn_reflns_limit_l_min -19
_diffrn_reflns_number 10540
_diffrn_reflns_theta_full 29.11
_diffrn_reflns_theta_max 29.11
_diffrn_reflns_theta_min 2.61
_diffrn_standards_decay_% 0
_diffrn_standards_interval_count 0
_diffrn_standards_interval_time 0
_diffrn_standards_number 0
_exptl_absorpt_coefficient_mu 0.099
_exptl_absorpt_correction_type none
_exptl_crystal_colour Red
_exptl_crystal_density_diffrn 1.355
_exptl_crystal_density_method 'not measured'
_exptl_crystal_description Block
_exptl_crystal_F_000 704
_exptl_crystal_size_max 0.37
_exptl_crystal_size_mid 0.35
_exptl_crystal_size_min 0.24
_refine_diff_density_max 0.320
_refine_diff_density_min -0.213
_refine_ls_extinction_method none
_refine_ls_goodness_of_fit_ref 1.000
_refine_ls_hydrogen_treatment mixed
_refine_ls_matrix_type full
_refine_ls_number_parameters 237
_refine_ls_number_reflns 4325
_refine_ls_number_restraints 0
_refine_ls_restrained_S_all 1.000
_refine_ls_R_factor_all 0.0758
_refine_ls_R_factor_gt 0.0487
_refine_ls_shift/su_max 0.000
_refine_ls_shift/su_mean 0.000
_refine_ls_structure_factor_coef Fsqd
_refine_ls_weighting_details 'calc w=1/[\s^2^(Fo^2^)+(0.0669P)^2^+0.1690P] where P=(Fo^2^+2Fc^2^)/3'
_refine_ls_weighting_scheme calc
_refine_ls_wR_factor_gt 0.1197
_refine_ls_wR_factor_ref 0.1342
_reflns_number_gt 3104
_reflns_number_total 4325
_reflns_threshold_expression I>2sigma(I)
_cod_data_source_file zj2069.cif
_cod_data_source_block I
_cod_original_cell_volume 1629.1(8)
_cod_original_sg_symbol_H-M 'P 21/c'
_cod_database_code 2234871
_cod_database_fobs_code 2234871

loop_
_symmetry_equiv_pos_as_xyz
'x, y, z'
'-x, y+1/2, -z+1/2'
'-x, -y, -z'
'x, -y-1/2, z-1/2'

loop_
_atom_site_type_symbol
_atom_site_label
_atom_site_fract_x
_atom_site_fract_y
_atom_site_fract_z
_atom_site_U_iso_or_equiv
_atom_site_adp_type
_atom_site_calc_flag
_atom_site_refinement_flags
_atom_site_occupancy
_atom_site_symmetry_multiplicity
O O1 0.45092(17) 0.90397(8) 0.58620(8) 0.0475(3) Uani d . 1 1
O O2 0.44448(18) 0.76422(8) 0.61993(7) 0.0461(3) Uani d . 1 1
O O3 0.1904(2) 0.44185(8) 0.46076(8) 0.0515(3) Uani d . 1 1
O O4 0.28094(19) 0.46393(7) 0.59626(8) 0.0488(3) Uani d . 1 1
N N1 0.32759(19) 0.64184(9) 0.50283(9) 0.0337(3) Uani d . 1 1
N N2 0.42024(17) 0.82485(8) 0.56491(8) 0.0331(3) Uani d . 1 1
N N3 0.29546(19) 0.33074(9) 0.70576(9) 0.0349(3) Uani d . 1 1
N N4 0.22429(19) 0.41310(8) 0.53454(9) 0.0351(3) Uani d . 1 1
C C1 0.31439(18) 0.71292(9) 0.44965(9) 0.0253(3) Uani d . 1 1
C C2 0.25692(19) 0.69862(9) 0.35968(9) 0.0267(3) Uani d . 1 1
C C3 0.2419(2) 0.77019(9) 0.30489(10) 0.0293(3) Uani d . 1 1
H H3 0.2037 0.7591 0.2452 0.035 Uiso calc R 1 1
C C4 0.28002(19) 0.85946(9) 0.33221(10) 0.0294(3) Uani d . 1 1
C C5 0.33876(19) 0.87389(9) 0.41793(10) 0.0278(3) Uani d . 1 1
H H5 0.3681 0.9331 0.4384 0.033 Uiso calc R 1 1
C C6 0.35645(18) 0.80271(9) 0.47637(9) 0.0251(3) Uani d . 1 1
C C7 0.2177(2) 0.60435(10) 0.32704(11) 0.0385(4) Uani d . 1 1
H H7A 0.1968 0.6043 0.2643 0.046 Uiso calc R 1 1
H H7B 0.1013 0.5812 0.3453 0.046 Uiso calc R 1 1
H H7C 0.3296 0.5662 0.3502 0.046 Uiso calc R 1 1
C C8 0.2570(2) 0.93525(10) 0.26839(11) 0.0409(4) Uani d . 1 1
H H8A 0.1247 0.9595 0.2610 0.049 Uiso calc R 1 1
H H8B 0.2800 0.9129 0.2133 0.049 Uiso calc R 1 1
H H8C 0.3514 0.9826 0.2894 0.049 Uiso calc R 1 1
C C9 0.24075(18) 0.28267(9) 0.63273(9) 0.0258(3) Uani d . 1 1
C C10 0.21597(19) 0.18803(9) 0.63927(10) 0.0281(3) Uani d . 1 1
C C11 0.15958(19) 0.13826(9) 0.56628(10) 0.0306(3) Uani d . 1 1
H H11 0.1458 0.0753 0.5721 0.037 Uiso calc R 1 1
C C12 0.12098(19) 0.17490(9) 0.48338(10) 0.0293(3) Uani d . 1 1
C C13 0.14163(19) 0.26569(9) 0.47631(9) 0.0283(3) Uani d . 1 1
H H13 0.1161 0.2930 0.4213 0.034 Uiso calc R 1 1
C C14 0.20012(19) 0.31878(9) 0.54949(9) 0.0262(3) Uani d . 1 1
C C15 0.2515(2) 0.14538(10) 0.72614(11) 0.0394(4) Uani d . 1 1
H H15A 0.2234 0.0811 0.7203 0.047 Uiso calc R 1 1
H H15B 0.1664 0.1730 0.7610 0.047 Uiso calc R 1 1
H H15C 0.3879 0.1541 0.7540 0.047 Uiso calc R 1 1
C C16 0.0600(2) 0.11639(11) 0.40631(11) 0.0405(4) Uani d . 1 1
H H16A -0.0791 0.1027 0.3993 0.049 Uiso calc R 1 1
H H16B 0.1351 0.0605 0.4140 0.049 Uiso calc R 1 1
H H16C 0.0843 0.1477 0.3552 0.049 Uiso calc R 1 1
H H1A 0.284(3) 0.5869(14) 0.4823(13) 0.056(6) Uiso d . 1 1
H H3B 0.325(3) 0.3907(14) 0.6975(13) 0.066(6) Uiso d . 1 1
H H3A 0.350(3) 0.3063(13) 0.7554(14) 0.057(6) Uiso d . 1 1
H H1B 0.355(3) 0.6534(11) 0.5569(13) 0.043(5) Uiso d . 1 1

loop_
_atom_site_aniso_label
_atom_site_aniso_U_11
_atom_site_aniso_U_22
_atom_site_aniso_U_33
_atom_site_aniso_U_12
_atom_site_aniso_U_13
_atom_site_aniso_U_23
O1 0.0653(8) 0.0384(6) 0.0380(7) -0.0122(5) 0.0081(6) -0.0142(5)
O2 0.0680(8) 0.0467(7) 0.0214(6) -0.0050(5) 0.0030(5) 0.0041(5)
O3 0.0844(9) 0.0360(6) 0.0324(7) -0.0024(6) 0.0068(6) 0.0128(5)
O4 0.0798(9) 0.0277(5) 0.0375(7) -0.0049(5) 0.0080(6) -0.0050(5)
N1 0.0471(7) 0.0276(6) 0.0246(7) -0.0015(5) 0.0023(6) 0.0057(6)
N2 0.0349(7) 0.0365(7) 0.0277(7) -0.0036(5) 0.0054(5) -0.0026(6)
N3 0.0479(8) 0.0333(7) 0.0230(7) 0.0004(5) 0.0063(6) -0.0028(6)
N4 0.0470(7) 0.0285(6) 0.0302(7) 0.0015(5) 0.0083(5) 0.0037(6)
C1 0.0249(6) 0.0259(6) 0.0251(7) 0.0004(5) 0.0045(5) 0.0042(5)
C2 0.0282(7) 0.0262(6) 0.0246(8) 0.0007(5) 0.0020(5) 0.0003(6)
C3 0.0325(7) 0.0324(7) 0.0217(7) 0.0028(5) 0.0019(5) 0.0022(6)
C4 0.0314(7) 0.0277(7) 0.0302(8) 0.0013(5) 0.0087(5) 0.0069(6)
C5 0.0292(7) 0.0243(6) 0.0308(8) -0.0013(5) 0.0077(5) 0.0005(6)
C6 0.0260(6) 0.0279(7) 0.0217(7) -0.0014(5) 0.0052(5) -0.0004(6)
C7 0.0528(9) 0.0293(8) 0.0293(9) -0.0007(6) -0.0025(7) -0.0020(6)
C8 0.0516(9) 0.0351(8) 0.0360(10) 0.0033(6) 0.0083(7) 0.0126(7)
C9 0.0279(7) 0.0286(7) 0.0220(7) 0.0011(5) 0.0075(5) -0.0008(6)
C10 0.0295(7) 0.0295(7) 0.0264(8) 0.0010(5) 0.0081(5) 0.0044(6)
C11 0.0321(7) 0.0256(7) 0.0348(9) -0.0029(5) 0.0079(6) 0.0019(6)
C12 0.0271(7) 0.0318(7) 0.0292(8) -0.0007(5) 0.0058(5) -0.0038(6)
C13 0.0295(7) 0.0333(7) 0.0226(7) 0.0016(5) 0.0062(5) 0.0013(6)
C14 0.0303(7) 0.0235(6) 0.0256(7) 0.0013(5) 0.0075(5) 0.0012(6)
C15 0.0476(9) 0.0382(8) 0.0325(9) 0.0002(6) 0.0082(7) 0.0106(7)
C16 0.0447(9) 0.0397(8) 0.0354(10) -0.0047(6) 0.0032(7) -0.0106(7)

loop_
_atom_type_symbol
_atom_type_description
_atom_type_scat_dispersion_real
_atom_type_scat_dispersion_imag
_atom_type_scat_source
C C 0.0033 0.0016 'International Tables Vol C Tables 4.2.6.8 and 6.1.1.4'
H H 0.0000 0.0000 'International Tables Vol C Tables 4.2.6.8 and 6.1.1.4'
N N 0.0061 0.0033 'International Tables Vol C Tables 4.2.6.8 and 6.1.1.4'
O O 0.0106 0.0060 'International Tables Vol C Tables 4.2.6.8 and 6.1.1.4'

loop_
_geom_angle_atom_site_label_1
_geom_angle_atom_site_label_2
_geom_angle_atom_site_label_3
_geom_angle
C1 N1 H1A 120.3(13)
C1 N1 H1B 116.4(12)
H1A N1 H1B 122.1(17)
O1 N2 O2 120.51(13)
O1 N2 C6 119.66(13)
O2 N2 C6 119.83(12)
C9 N3 H3B 114.8(13)
C9 N3 H3A 123.1(13)
H3B N3 H3A 116.9(18)
O3 N4 O4 120.95(13)
O3 N4 C14 119.40(13)
O4 N4 C14 119.64(13)
N1 C1 C6 124.71(14)
N1 C1 C2 118.94(13)
C6 C1 C2 116.34(12)
C3 C2 C1 119.62(13)
C3 C2 C7 121.49(14)
C1 C2 C7 118.88(13)
C2 C3 C4 123.61(14)
C2 C3 H3 118.2
C4 C3 H3 118.2
C5 C4 C3 117.38(13)
C5 C4 C8 121.84(13)
C3 C4 C8 120.78(14)
C4 C5 C6 120.99(13)
C4 C5 H5 119.5
C6 C5 H5 119.5
C5 C6 C1 122.03(13)
C5 C6 N2 116.66(12)
C1 C6 N2 121.31(12)
C2 C7 H7A 109.5
C2 C7 H7B 109.5
H7A C7 H7B 109.5
C2 C7 H7C 109.5
H7A C7 H7C 109.5
H7B C7 H7C 109.5
C4 C8 H8A 109.5
C4 C8 H8B 109.5
H8A C8 H8B 109.5
C4 C8 H8C 109.5
H8A C8 H8C 109.5
H8B C8 H8C 109.5
N3 C9 C14 125.17(13)
N3 C9 C10 118.59(13)
C14 C9 C10 116.22(13)
C11 C10 C9 119.53(13)
C11 C10 C15 121.37(13)
C9 C10 C15 119.09(13)
C10 C11 C12 123.78(13)
C10 C11 H11 118.1
C12 C11 H11 118.1
C13 C12 C11 117.26(13)
C13 C12 C16 121.80(14)
C11 C12 C16 120.93(13)
C12 C13 C14 120.61(14)
C12 C13 H13 119.7
C14 C13 H13 119.7
C13 C14 C9 122.58(13)
C13 C14 N4 116.04(13)
C9 C14 N4 121.33(13)
C10 C15 H15A 109.5
C10 C15 H15B 109.5
H15A C15 H15B 109.5
C10 C15 H15C 109.5
H15A C15 H15C 109.5
H15B C15 H15C 109.5
C12 C16 H16A 109.5
C12 C16 H16B 109.5
H16A C16 H16B 109.5
C12 C16 H16C 109.5
H16A C16 H16C 109.5
H16B C16 H16C 109.5

loop_
_geom_bond_atom_site_label_1
_geom_bond_atom_site_label_2
_geom_bond_distance
O1 N2 1.2353(16)
O2 N2 1.2472(17)
O3 N4 1.2288(17)
O4 N4 1.2431(17)
N1 C1 1.3484(18)
N1 H1A 0.91(2)
N1 H1B 0.86(2)
N2 C6 1.4311(19)
N3 C9 1.3557(19)
N3 H3B 0.93(2)
N3 H3A 0.89(2)
N4 C14 1.4424(18)
C1 C6 1.4189(18)
C1 C2 1.426(2)
C2 C3 1.3693(19)
C2 C7 1.5058(19)
C3 C4 1.410(2)
C3 H3 0.9500
C4 C5 1.363(2)
C4 C8 1.507(2)
C5 C6 1.4009(19)
C5 H5 0.9500
C7 H7A 0.9800
C7 H7B 0.9800
C7 H7C 0.9800
C8 H8A 0.9800
C8 H8B 0.9800
C8 H8C 0.9800
C9 C14 1.407(2)
C9 C10 1.4287(19)
C10 C11 1.370(2)
C10 C15 1.498(2)
C11 C12 1.405(2)
C11 H11 0.9500
C12 C13 1.369(2)
C12 C16 1.498(2)
C13 C14 1.402(2)
C13 H13 0.9500
C15 H15A 0.9800
C15 H15B 0.9800
C15 H15C 0.9800
C16 H16A 0.9800
C16 H16B 0.9800
C16 H16C 0.9800

loop_
_geom_hbond_atom_site_label_D
_geom_hbond_atom_site_label_H
_geom_hbond_atom_site_label_A
_geom_hbond_site_symmetry_A
_geom_hbond_distance_DH
_geom_hbond_distance_HA
_geom_hbond_distance_DA
_geom_hbond_angle_DHA
N1 H1A O3 . 0.91(2) 2.27(2) 3.166(2) 167.9(18)
N3 H3B O4 . 0.93(2) 1.92(2) 2.631(2) 131.3(17)
N3 H3A O2 2_646 0.89(2) 2.30(2) 3.1667(19) 165.8(17)
N1 H1B O2 . 0.86(2) 1.972(18) 2.6233(19) 131.4(16)

loop_
_geom_torsion_atom_site_label_1
_geom_torsion_atom_site_label_2
_geom_torsion_atom_site_label_3
_geom_torsion_atom_site_label_4
_geom_torsion
N1 C1 C2 C3 179.68(12)
C6 C1 C2 C3 -1.15(19)
N1 C1 C2 C7 -1.48(19)
C6 C1 C2 C7 177.69(12)
C1 C2 C3 C4 -0.2(2)
C7 C2 C3 C4 -178.98(14)
C2 C3 C4 C5 1.4(2)
C2 C3 C4 C8 -178.87(13)
C3 C4 C5 C6 -1.3(2)
C8 C4 C5 C6 179.02(13)
C4 C5 C6 C1 -0.1(2)
C4 C5 C6 N2 179.65(12)
N1 C1 C6 C5 -179.59(13)
C2 C1 C6 C5 1.29(19)
N1 C1 C6 N2 0.7(2)
C2 C1 C6 N2 -178.42(12)
O1 N2 C6 C5 2.09(19)
O2 N2 C6 C5 -177.89(12)
O1 N2 C6 C1 -178.19(12)
O2 N2 C6 C1 1.8(2)
N3 C9 C10 C11 179.60(13)
C14 C9 C10 C11 1.34(19)
N3 C9 C10 C15 -0.11(19)
C14 C9 C10 C15 -178.37(12)
C9 C10 C11 C12 -0.9(2)
C15 C10 C11 C12 178.82(13)
C10 C11 C12 C13 0.0(2)
C10 C11 C12 C16 179.93(13)
C11 C12 C13 C14 0.36(19)
C16 C12 C13 C14 -179.57(13)
C12 C13 C14 C9 0.2(2)
C12 C13 C14 N4 177.77(12)
N3 C9 C14 C13 -179.16(13)
C10 C9 C14 C13 -1.03(19)
N3 C9 C14 N4 3.4(2)
C10 C9 C14 N4 -178.49(12)
O3 N4 C14 C13 1.16(19)
O4 N4 C14 C13 -178.08(13)
O3 N4 C14 C9 178.78(14)
O4 N4 C14 C9 -0.5(2)

loop_
_cod_related_entry_id
_cod_related_entry_database
_cod_related_entry_code
1 ChemSpider 66826
